data_4108437
loop_
_publ_author_name
'Kolupula Srinivas'
'Brice Kauffmann'
'Christel Dolain'
'Jean-Michel L\'eger'
'L\'eon Ghosez'
'Ivan Huc'

_publ_section_title
;
 Remote Substituent Effects and Regioselective Enhancement of
 Electrophilic Substitutions in Helical Aromatic Oligoamides
;
_journal_name_full 'Journal of the American Chemical Society'
_journal_page_first 13210
_journal_page_last 13211
_journal_paper_doi 10.1021/ja805178j
_journal_volume 130
_journal_year 2008
_chemical_formula_sum 'C63 H56 Br1.13 N8 O11.13'
_chemical_formula_weight 1193.06
_chemical_name_systematic
; 
 ? 
;
_space_group_IT_number 15
_symmetry_cell_setting monoclinic
_symmetry_space_group_name_Hall '-C 2yc'
_symmetry_space_group_name_H-M 'C 1 2/c 1'
_atom_sites_solution_hydrogens geom
_atom_sites_solution_primary direct
_atom_sites_solution_secondary difmap
_audit_creation_method SHELXL-97
_cell_angle_alpha 90.00
_cell_angle_beta 90.719(3)
_cell_angle_gamma 90.00
_cell_formula_units_Z 8
_cell_length_a 37.784(2)
_cell_length_b 15.2110(10)
_cell_length_c 19.5670(10)
_cell_measurement_temperature 293(2)
_cell_volume 11244.9(11)
_computing_structure_refinement 'SHELXL-97 (Sheldrick, 1997)'
_computing_structure_solution 'SHELXD-97 (Sheldrick, 1990)'
_diffrn_ambient_temperature 293(2)
_diffrn_measured_fraction_theta_full 0.975
_diffrn_measured_fraction_theta_max 0.975
_diffrn_radiation_source 'rotating anode'
_diffrn_radiation_type CuK\a
_diffrn_radiation_wavelength 1.54178
_diffrn_reflns_av_R_equivalents 0.0913
_diffrn_reflns_av_sigmaI/netI 0.1401
_diffrn_reflns_limit_h_max 46
_diffrn_reflns_limit_h_min -44
_diffrn_reflns_limit_k_max 17
_diffrn_reflns_limit_k_min -18
_diffrn_reflns_limit_l_max 23
_diffrn_reflns_limit_l_min -23
_diffrn_reflns_number 74139
_diffrn_reflns_theta_full 72.00
_diffrn_reflns_theta_max 72.00
_diffrn_reflns_theta_min 6.54
_exptl_absorpt_coefficient_mu 1.689
_exptl_crystal_density_diffrn 1.409
_exptl_crystal_F_000 4947
_refine_diff_density_max 1.052
_refine_diff_density_min -0.846
_refine_diff_density_rms 0.113
_refine_ls_extinction_coef 0.00011(4)
_refine_ls_extinction_expression Fc^*^=kFc[1+0.001xFc^2^\l^3^/sin(2\q)]^-1/4^
_refine_ls_extinction_method SHELXL
_refine_ls_goodness_of_fit_ref 1.130
_refine_ls_hydrogen_treatment constr
_refine_ls_matrix_type full
_refine_ls_number_parameters 765
_refine_ls_number_reflns 10783
_refine_ls_number_restraints 121
_refine_ls_restrained_S_all 1.149
_refine_ls_R_factor_all 0.1127
_refine_ls_R_factor_gt 0.0835
_refine_ls_shift/su_max 0.023
_refine_ls_shift/su_mean 0.003
_refine_ls_structure_factor_coef Fsqd
_refine_ls_weighting_details 'calc w=1/[\s^2^(Fo^2^)+(0.1830P)^2^+0.0000P] where P=(Fo^2^+2Fc^2^)/3'
_refine_ls_weighting_scheme calc
_refine_ls_wR_factor_gt 0.3091
_refine_ls_wR_factor_ref 0.3166
_reflns_number_gt 5778
_reflns_number_total 10783
_reflns_threshold_expression >2sigma(I)
_cod_data_source_file ja805178j_si_003.cif
_cod_data_source_block end
_cod_original_sg_symbol_H-M 'C 2/c'
_cod_database_code 4108437

loop_
_symmetry_equiv_pos_as_xyz
'x, y, z'
'-x, y, -z+1/2'
'x+1/2, y+1/2, z'
'-x+1/2, y+1/2, -z+1/2'
'-x, -y, -z'
'x, -y, z-1/2'
'-x+1/2, -y+1/2, -z'
'x+1/2, -y+1/2, z-1/2'

loop_
_atom_site_label
_atom_site_type_symbol
_atom_site_fract_x
_atom_site_fract_y
_atom_site_fract_z
_atom_site_U_iso_or_equiv
_atom_site_adp_type
_atom_site_occupancy
_atom_site_symmetry_multiplicity
_atom_site_calc_flag
_atom_site_refinement_flags
Br1 Br 0.42311(2) 0.09469(5) 0.23660(5) 0.0839(4) Uani 1 1 d .
O1 O 0.44599(11) -0.4011(3) 0.1846(2) 0.0568(12) Uani 1 1 d .
O11 O 0.32928(10) -0.7304(2) 0.37932(19) 0.0461(10) Uani 1 1 d .
O3 O 0.29165(11) -0.4452(3) 0.4796(2) 0.0551(11) Uani 1 1 d .
O4 O 0.33222(11) -0.6086(3) 0.1517(2) 0.0510(11) Uani 1 1 d .
N9 N 0.40167(11) -0.4172(3) 0.2619(2) 0.0372(11) Uani 1 1 d .
H9 H 0.3882 -0.3860 0.2874 0.045 Uiso 1 1 calc R
O6 O 0.28088(10) -0.1483(3) 0.36426(19) 0.0476(10) Uani 1 1 d .
N11 N 0.31548(11) -0.4787(3) 0.2014(2) 0.0397(11) Uani 1 1 d .
H11 H 0.3205 -0.4236 0.2022 0.048 Uiso 1 1 calc R
N10 N 0.32410(12) -0.2086(3) 0.2989(2) 0.0452(12) Uani 1 1 d .
H10 H 0.3305 -0.2580 0.2816 0.054 Uiso 1 1 calc R
N1 N 0.38640(11) -0.2486(3) 0.2528(2) 0.0371(10) Uani 1 1 d .
O9 O 0.19689(10) -0.4101(3) 0.3927(2) 0.0525(11) Uani 1 1 d .
N2 N 0.35372(11) -0.3901(3) 0.1109(2) 0.0388(11) Uani 1 1 d .
C1 C 0.41664(13) -0.2728(4) 0.2249(3) 0.0370(13) Uani 1 1 d .
O10 O 0.33101(11) -0.3465(3) 0.4471(2) 0.0527(11) Uani 1 1 d .
N3 N 0.28866(10) -0.3580(3) 0.2868(2) 0.0348(10) Uani 1 1 d .
N4 N 0.35878(11) -0.4680(3) 0.3587(2) 0.0359(10) Uani 1 1 d .
O100 O 0.42557(10) -0.5107(3) -0.0179(2) 0.0528(11) Uani 1 1 d .
O101 O 0.45917(10) -0.0632(3) 0.1878(2) 0.0558(11) Uani 1 1 d .
C69 C 0.27400(13) -0.4400(4) 0.2868(3) 0.0384(13) Uani 1 1 d .
C2 C 0.28914(13) -0.5062(4) 0.2460(3) 0.0360(12) Uani 1 1 d .
C3 C 0.35700(14) -0.4767(4) 0.1094(3) 0.0415(13) Uani 1 1 d .
C4 C 0.24218(13) -0.3084(4) 0.3596(3) 0.0394(13) Uani 1 1 d .
H4 H 0.2319 -0.2611 0.3820 0.047 Uiso 1 1 calc R
O13 O 0.31450(12) -0.2364(3) 0.1096(2) 0.0667(13) Uani 1 1 d .
C6 C 0.27365(13) -0.2975(4) 0.3245(3) 0.0367(12) Uani 1 1 d .
C7 C 0.32341(14) -0.5796(4) 0.4143(3) 0.0383(13) Uani 1 1 d .
H7 H 0.3063 -0.5927 0.4465 0.046 Uiso 1 1 calc R
C8 C 0.33866(14) -0.6444(4) 0.3758(3) 0.0392(13) Uani 1 1 d .
C9 C 0.29318(13) -0.2100(4) 0.3319(3) 0.0381(13) Uani 1 1 d .
C10 C 0.39849(15) -0.3826(4) 0.0216(3) 0.0433(14) Uani 1 1 d .
C11 C 0.33470(13) -0.4926(4) 0.4034(3) 0.0391(13) Uani 1 1 d .
C12 C 0.22678(14) -0.3886(4) 0.3608(3) 0.0444(14) Uani 1 1 d .
O12 O 0.35159(13) -0.1274(3) 0.1188(2) 0.0687(13) Uani 1 1 d .
C13 C 0.37331(13) -0.5336(4) 0.3213(3) 0.0363(12) Uani 1 1 d .
C14 C 0.31987(14) -0.4174(4) 0.4450(3) 0.0374(13) Uani 1 1 d .
C15 C 0.38016(13) -0.1600(4) 0.2603(3) 0.0377(13) Uani 1 1 d .
C16 C 0.23120(14) -0.5461(4) 0.3291(3) 0.0459(15) Uani 1 1 d .
H16 H 0.2117 -0.5600 0.3555 0.055 Uiso 1 1 calc R
C17 C 0.42336(14) -0.3695(4) 0.2204(3) 0.0422(14) Uani 1 1 d .
C18 C 0.33422(14) -0.5290(4) 0.1568(3) 0.0420(13) Uani 1 1 d .
C19 C 0.38027(14) -0.5233(4) 0.0676(3) 0.0406(13) Uani 1 1 d .
H19 H 0.3811 -0.5844 0.0688 0.049 Uiso 1 1 calc R
C20 C 0.37039(15) -0.2495(4) 0.0606(3) 0.0459(14) Uani 1 1 d .
C21 C 0.24309(13) -0.4609(4) 0.3259(3) 0.0354(12) Uani 1 1 d .
C22 C 0.24801(15) -0.6102(4) 0.2934(3) 0.0413(13) Uani 1 1 d .
H22 H 0.2400 -0.6679 0.2969 0.050 Uiso 1 1 calc R
C23 C 0.39779(13) -0.5067(4) 0.2699(3) 0.0362(12) Uani 1 1 d .
C24 C 0.40429(14) -0.0940(4) 0.2403(3) 0.0425(14) Uani 1 1 d .
C25 C 0.36452(15) -0.6227(4) 0.3284(3) 0.0425(13) Uani 1 1 d .
C26 C 0.27705(15) -0.5921(4) 0.2517(3) 0.0440(14) Uani 1 1 d .
H26 H 0.2881 -0.6372 0.2280 0.053 Uiso 1 1 calc R
C27 C 0.40176(15) -0.4766(5) 0.0248(3) 0.0495(15) Uani 1 1 d .
C28 C 0.34700(14) -0.1397(4) 0.2886(3) 0.0418(14) Uani 1 1 d .
C29 C 0.41474(14) -0.5704(4) 0.2302(3) 0.0416(13) Uani 1 1 d .
H29 H 0.4310 -0.5540 0.1972 0.050 Uiso 1 1 calc R
N12 N 0.34346(15) -0.2027(4) 0.0997(2) 0.0542(14) Uani 1 1 d .
C31 C 0.29217(17) -0.8506(4) 0.4138(3) 0.0527(16) Uani 1 1 d .
H31 H 0.3143 -0.8836 0.4196 0.063 Uiso 1 1 calc R
C32 C 0.43634(14) -0.1257(4) 0.2083(3) 0.0433(14) Uani 1 1 d .
C33 C 0.44185(14) -0.2121(4) 0.2003(3) 0.0437(14) Uani 1 1 d .
H33 H 0.4621 -0.2320 0.1787 0.052 Uiso 1 1 calc R
C34 C 0.49062(16) -0.0887(4) 0.1525(3) 0.0544(17) Uani 1 1 d .
H34A H 0.4844 -0.1203 0.1110 0.065 Uiso 1 1 calc R
H34B H 0.5051 -0.1267 0.1812 0.065 Uiso 1 1 calc R
C35 C 0.37364(14) -0.3431(4) 0.0652(3) 0.0416(14) Uani 1 1 d .
C36 C 0.41880(16) -0.3320(4) -0.0225(3) 0.0532(16) Uani 1 1 d .
H36 H 0.4350 -0.3591 -0.0510 0.064 Uiso 1 1 calc R
C37 C 0.30028(16) -0.7528(4) 0.4235(3) 0.0460(14) Uani 1 1 d .
H37A H 0.2796 -0.7179 0.4118 0.055 Uiso 1 1 calc R
H37B H 0.3067 -0.7411 0.4708 0.055 Uiso 1 1 calc R
C38 C 0.33869(16) -0.0517(4) 0.3003(3) 0.0535(16) Uani 1 1 d .
H38 H 0.3170 -0.0367 0.3189 0.064 Uiso 1 1 calc R
C39 C 0.36274(15) 0.0131(4) 0.2843(4) 0.0596(18) Uani 1 1 d .
H39 H 0.3571 0.0713 0.2939 0.071 Uiso 1 1 calc R
C40 C 0.38255(16) -0.6880(4) 0.2866(3) 0.0482(15) Uani 1 1 d D
C41 C 0.17563(17) -0.3399(4) 0.4204(4) 0.064(2) Uani 1 1 d .
H41A H 0.1713 -0.2951 0.3860 0.077 Uiso 1 1 calc R
H41B H 0.1877 -0.3130 0.4592 0.077 Uiso 1 1 calc R
C42 C 0.27425(18) -0.3786(4) 0.5208(3) 0.0617(19) Uani 1 1 d .
H42A H 0.2542 -0.4042 0.5429 0.093 Uiso 1 1 calc R
H42B H 0.2665 -0.3312 0.4919 0.093 Uiso 1 1 calc R
H42C H 0.2906 -0.3567 0.5546 0.093 Uiso 1 1 calc R
C43 C 0.39478(16) -0.0051(4) 0.2545(3) 0.0572(17) Uani 1 1 d .
C44 C 0.42598(18) -0.6043(4) -0.0269(3) 0.0567(18) Uani 1 1 d .
H44A H 0.4027 -0.6247 -0.0408 0.068 Uiso 1 1 calc R
H44B H 0.4323 -0.6328 0.0159 0.068 Uiso 1 1 calc R
C45 C 0.40674(15) -0.6597(4) 0.2412(3) 0.0472(15) Uani 1 1 d .
H45 H 0.4188 -0.7015 0.2157 0.057 Uiso 1 1 calc R
C46 C 0.39066(17) -0.2002(5) 0.0182(4) 0.0606(18) Uani 1 1 d .
H46 H 0.3884 -0.1393 0.0172 0.073 Uiso 1 1 calc R
C47 C 0.45249(18) -0.6271(5) -0.0804(3) 0.0611(18) Uani 1 1 d .
H47 H 0.4477 -0.5911 -0.1211 0.073 Uiso 1 1 calc R
C48 C 0.27756(19) -0.8693(5) 0.3442(4) 0.0658(19) Uani 1 1 d .
H48A H 0.2725 -0.9309 0.3401 0.099 Uiso 1 1 calc R
H48B H 0.2946 -0.8527 0.3105 0.099 Uiso 1 1 calc R
H48C H 0.2562 -0.8363 0.3371 0.099 Uiso 1 1 calc R
C49 C 0.51040(17) -0.0073(5) 0.1356(4) 0.067(2) Uani 1 1 d .
H49 H 0.5158 0.0248 0.1779 0.080 Uiso 1 1 calc R
C50 C 0.14098(19) -0.3806(5) 0.4425(4) 0.074(2) Uani 1 1 d .
H50 H 0.1311 -0.4145 0.4042 0.089 Uiso 1 1 calc R
C51 C 0.41495(18) -0.2429(5) -0.0240(4) 0.069(2) Uani 1 1 d .
H51 H 0.4287 -0.2099 -0.0536 0.083 Uiso 1 1 calc R
C52 C 0.1476(3) -0.4428(7) 0.5025(5) 0.116(4) Uani 1 1 d .
H52A H 0.1642 -0.4874 0.4893 0.175 Uiso 1 1 calc R
H52B H 0.1258 -0.4700 0.5153 0.175 Uiso 1 1 calc R
H52C H 0.1571 -0.4103 0.5406 0.175 Uiso 1 1 calc R
C53 C 0.2667(2) -0.8790(5) 0.4699(4) 0.079(2) Uani 1 1 d .
H53A H 0.2612 -0.9403 0.4646 0.118 Uiso 1 1 calc R
H53B H 0.2454 -0.8451 0.4664 0.118 Uiso 1 1 calc R
H53C H 0.2776 -0.8694 0.5138 0.118 Uiso 1 1 calc R
C54 C 0.4478(2) -0.7251(6) -0.0998(4) 0.090(3) Uani 1 1 d .
H54A H 0.4241 -0.7348 -0.1162 0.135 Uiso 1 1 calc R
H54B H 0.4522 -0.7610 -0.0602 0.135 Uiso 1 1 calc R
H54C H 0.4643 -0.7403 -0.1349 0.135 Uiso 1 1 calc R
C55 C 0.54538(17) -0.0332(5) 0.1012(4) 0.080(2) Uani 1 1 d .
H55A H 0.5582 0.0189 0.0893 0.120 Uiso 1 1 calc R
H55B H 0.5403 -0.0666 0.0606 0.120 Uiso 1 1 calc R
H55C H 0.5594 -0.0681 0.1322 0.120 Uiso 1 1 calc R
C56 C 0.4892(2) -0.6083(6) -0.0556(5) 0.093(3) Uani 1 1 d .
H56A H 0.5057 -0.6213 -0.0912 0.140 Uiso 1 1 calc R
H56B H 0.4944 -0.6441 -0.0164 0.140 Uiso 1 1 calc R
H56C H 0.4911 -0.5473 -0.0433 0.140 Uiso 1 1 calc R
C57 C 0.1156(2) -0.3065(6) 0.4591(6) 0.113(4) Uani 1 1 d .
H57A H 0.0930 -0.3306 0.4712 0.169 Uiso 1 1 calc R
H57B H 0.1127 -0.2692 0.4198 0.169 Uiso 1 1 calc R
H57C H 0.1249 -0.2727 0.4966 0.169 Uiso 1 1 calc R
C59 C 0.4887(2) 0.0518(6) 0.0877(5) 0.112(4) Uani 1 1 d .
H59A H 0.5019 0.1041 0.0779 0.169 Uiso 1 1 calc R
H59B H 0.4669 0.0674 0.1093 0.169 Uiso 1 1 calc R
H59C H 0.4836 0.0209 0.0459 0.169 Uiso 1 1 calc R
C201 C 0.5026(4) -0.6918(13) 0.1305(9) 0.283(9) Uani 1 1 d DU
C601 C 0.5000 -0.6747(15) 0.2500 0.236(9) Uani 1 2 d SDU
C501 C 0.5031(3) -0.6095(11) 0.1561(7) 0.197(6) Uani 1 1 d DU
C600 C 0.5020(3) -0.5973(10) 0.2205(7) 0.151(5) Uani 1 1 d DU
C602 C 0.4993(5) -0.7548(12) 0.2229(11) 0.238(8) Uani 1 1 d DU
C603 C 0.5007(6) -0.7732(12) 0.1554(12) 0.324(11) Uani 1 1 d DU
C800 C 0.5000 -0.5093(15) 0.2500 0.282(12) Uani 1 2 d SDU
Br2 Br 0.3905(5) -0.8027(10) 0.3221(11) 0.158(12) Uani 0.073(4) 1 d PD
O888 O 0.3429(10) -0.785(3) 0.2345(19) 0.012(14) Uiso 0.063(10) 1 d P

loop_
_atom_site_aniso_label
_atom_site_aniso_U_11
_atom_site_aniso_U_22
_atom_site_aniso_U_33
_atom_site_aniso_U_23
_atom_site_aniso_U_13
_atom_site_aniso_U_12
Br1 0.0578(5) 0.0365(5) 0.1584(9) 0.0039(5) 0.0361(5) -0.0020(3)
O1 0.049(2) 0.042(3) 0.080(3) -0.001(2) 0.036(2) 0.0044(18)
O11 0.045(2) 0.034(2) 0.059(2) -0.0006(18) 0.0205(19) -0.0031(17)
O3 0.054(2) 0.049(3) 0.063(3) -0.019(2) 0.028(2) -0.002(2)
O4 0.048(2) 0.042(3) 0.064(3) -0.011(2) 0.018(2) 0.0009(18)
N9 0.034(2) 0.029(3) 0.049(3) -0.001(2) 0.015(2) 0.0020(18)
O6 0.048(2) 0.038(3) 0.058(2) -0.0094(18) 0.0191(19) -0.0011(18)
N11 0.037(2) 0.037(3) 0.045(3) -0.010(2) 0.011(2) 0.000(2)
N10 0.044(3) 0.034(3) 0.058(3) -0.009(2) 0.020(2) -0.001(2)
N1 0.032(2) 0.031(3) 0.048(3) -0.003(2) 0.0065(19) -0.0006(19)
O9 0.039(2) 0.048(3) 0.071(3) -0.001(2) 0.031(2) -0.0009(18)
N2 0.035(2) 0.041(3) 0.040(2) -0.006(2) 0.005(2) 0.003(2)
C1 0.035(3) 0.033(3) 0.044(3) -0.002(2) 0.013(2) -0.004(2)
O10 0.065(3) 0.036(3) 0.058(3) -0.0073(19) 0.019(2) 0.001(2)
N3 0.030(2) 0.033(3) 0.041(2) -0.0018(19) 0.0078(19) -0.0054(18)
N4 0.033(2) 0.039(3) 0.036(2) -0.0014(19) 0.0033(18) 0.0009(19)
O100 0.048(2) 0.047(3) 0.064(3) -0.009(2) 0.026(2) 0.0088(19)
O101 0.042(2) 0.037(2) 0.090(3) 0.002(2) 0.026(2) -0.0007(18)
C69 0.029(3) 0.048(4) 0.038(3) -0.001(2) 0.005(2) 0.007(2)
C2 0.028(3) 0.040(3) 0.039(3) -0.005(2) 0.006(2) -0.003(2)
C3 0.035(3) 0.051(4) 0.039(3) -0.006(3) 0.001(2) 0.001(3)
C4 0.035(3) 0.038(3) 0.046(3) -0.002(2) 0.014(2) 0.001(2)
O13 0.056(3) 0.057(3) 0.088(3) -0.002(2) 0.027(2) 0.008(2)
C6 0.030(3) 0.036(3) 0.044(3) -0.001(2) 0.010(2) 0.006(2)
C7 0.040(3) 0.034(3) 0.041(3) -0.005(2) 0.007(2) -0.006(2)
C8 0.037(3) 0.037(4) 0.043(3) 0.000(2) 0.006(2) 0.004(2)
C9 0.030(3) 0.040(3) 0.044(3) -0.003(2) 0.010(2) 0.000(2)
C10 0.037(3) 0.043(4) 0.051(3) -0.007(3) 0.006(3) 0.006(2)
C11 0.032(3) 0.049(4) 0.037(3) -0.002(2) 0.003(2) 0.004(2)
C12 0.033(3) 0.055(4) 0.046(3) 0.001(3) 0.012(2) 0.000(3)
O12 0.076(3) 0.055(3) 0.075(3) -0.014(3) 0.003(3) 0.012(3)
C13 0.034(3) 0.031(3) 0.044(3) -0.004(2) 0.007(2) 0.003(2)
C14 0.042(3) 0.030(4) 0.041(3) -0.002(2) 0.007(2) -0.001(2)
C15 0.032(3) 0.034(3) 0.047(3) -0.001(2) 0.002(2) 0.002(2)
C16 0.033(3) 0.064(4) 0.041(3) 0.004(3) 0.003(2) -0.008(3)
C17 0.036(3) 0.040(4) 0.050(3) 0.000(3) 0.012(3) 0.003(2)
C18 0.036(3) 0.044(4) 0.047(3) -0.011(3) 0.006(2) 0.003(2)
C19 0.041(3) 0.035(3) 0.046(3) -0.010(2) 0.009(2) 0.002(2)
C20 0.045(3) 0.043(4) 0.050(3) 0.001(3) 0.006(3) 0.007(3)
C21 0.029(3) 0.036(3) 0.041(3) 0.000(2) 0.006(2) -0.007(2)
C22 0.046(3) 0.031(3) 0.047(3) -0.002(2) 0.006(3) -0.007(2)
C23 0.029(3) 0.035(3) 0.045(3) -0.002(2) 0.005(2) -0.002(2)
C24 0.034(3) 0.037(4) 0.056(3) -0.003(3) 0.006(3) -0.002(2)
C25 0.043(3) 0.037(4) 0.047(3) -0.002(3) 0.007(3) 0.004(3)
C26 0.045(3) 0.037(4) 0.050(3) -0.007(3) 0.004(3) 0.000(2)
C27 0.038(3) 0.064(5) 0.047(3) -0.010(3) 0.011(3) 0.003(3)
C28 0.037(3) 0.037(4) 0.052(3) -0.010(3) 0.012(3) -0.002(2)
C29 0.032(3) 0.037(4) 0.056(3) -0.003(3) 0.011(2) 0.003(2)
N12 0.066(4) 0.050(4) 0.047(3) 0.001(3) 0.004(3) 0.016(3)
C31 0.051(4) 0.042(4) 0.066(4) 0.002(3) 0.012(3) -0.008(3)
C32 0.036(3) 0.036(4) 0.058(4) 0.004(3) 0.014(3) 0.001(2)
C33 0.034(3) 0.042(4) 0.055(3) -0.006(3) 0.018(3) -0.004(2)
C34 0.040(3) 0.052(4) 0.072(4) 0.005(3) 0.019(3) -0.007(3)
C35 0.033(3) 0.049(4) 0.043(3) -0.005(3) 0.002(2) 0.003(3)
C36 0.047(3) 0.048(4) 0.064(4) 0.003(3) 0.023(3) 0.006(3)
C37 0.050(3) 0.042(4) 0.047(3) 0.001(3) 0.013(3) -0.002(3)
C38 0.046(3) 0.037(4) 0.078(4) 0.000(3) 0.018(3) 0.003(3)
C39 0.044(3) 0.041(4) 0.094(5) -0.004(3) 0.017(3) 0.001(3)
C40 0.053(4) 0.035(4) 0.058(4) -0.006(3) 0.015(3) 0.011(3)
C41 0.054(4) 0.049(4) 0.091(5) 0.001(4) 0.041(4) 0.001(3)
C42 0.063(4) 0.063(5) 0.059(4) -0.018(3) 0.029(3) 0.011(3)
C43 0.047(3) 0.038(4) 0.087(5) 0.006(3) 0.022(3) 0.004(3)
C44 0.054(4) 0.052(5) 0.065(4) -0.009(3) 0.024(3) 0.003(3)
C45 0.048(3) 0.030(4) 0.064(4) -0.007(3) 0.020(3) 0.005(3)
C46 0.058(4) 0.043(4) 0.082(5) 0.001(3) 0.015(4) 0.005(3)
C47 0.054(4) 0.070(5) 0.060(4) -0.011(3) 0.015(3) 0.020(3)
C48 0.057(4) 0.058(5) 0.082(5) -0.014(4) -0.005(4) -0.002(3)
C49 0.056(4) 0.054(5) 0.091(5) 0.006(4) 0.029(4) -0.013(3)
C50 0.059(4) 0.053(5) 0.112(6) -0.008(4) 0.050(4) 0.000(3)
C51 0.054(4) 0.074(6) 0.081(5) 0.008(4) 0.028(4) -0.005(4)
C52 0.141(9) 0.114(8) 0.096(6) 0.009(6) 0.067(6) -0.035(7)
C53 0.070(5) 0.069(5) 0.098(6) 0.006(4) 0.027(4) -0.026(4)
C54 0.097(6) 0.099(7) 0.074(5) -0.018(5) 0.020(5) 0.025(5)
C55 0.049(4) 0.091(6) 0.100(6) 0.012(5) 0.035(4) -0.015(4)
C56 0.076(6) 0.108(7) 0.096(6) -0.021(5) 0.032(5) 0.016(5)
C57 0.070(6) 0.097(8) 0.172(9) -0.036(7) 0.047(6) 0.014(5)
C59 0.099(7) 0.075(6) 0.164(9) 0.064(6) 0.057(6) 0.022(5)
C201 0.211(16) 0.38(2) 0.259(15) -0.099(12) 0.047(15) 0.02(2)
C601 0.19(2) 0.242(16) 0.276(16) 0.000 0.00(2) 0.000
C501 0.074(7) 0.370(17) 0.148(9) -0.040(10) 0.043(8) 0.002(11)
C600 0.060(6) 0.253(13) 0.141(10) -0.011(7) 0.042(8) 0.016(8)
C602 0.125(10) 0.246(13) 0.342(19) -0.038(11) -0.057(16) 0.120(12)
C603 0.238(19) 0.377(18) 0.36(2) -0.076(17) 0.02(2) 0.06(2)
C800 0.37(3) 0.233(16) 0.24(2) 0.000 0.09(2) 0.000
Br2 0.121(15) 0.102(16) 0.25(3) -0.064(15) 0.031(14) -0.021(11)

loop_
_atom_type_symbol
_atom_type_description
_atom_type_scat_dispersion_real
_atom_type_scat_dispersion_imag
_atom_type_scat_source
C C 0.0181 0.0091 'International Tables Vol C Tables 4.2.6.8 and 6.1.1.4'
H H 0.0000 0.0000 'International Tables Vol C Tables 4.2.6.8 and 6.1.1.4'
N N 0.0311 0.0180 'International Tables Vol C Tables 4.2.6.8 and 6.1.1.4'
O O 0.0492 0.0322 'International Tables Vol C Tables 4.2.6.8 and 6.1.1.4'
Br Br -0.6763 1.2805 'International Tables Vol C Tables 4.2.6.8 and 6.1.1.4'

loop_
_geom_angle_atom_site_label_1
_geom_angle_atom_site_label_2
_geom_angle_atom_site_label_3
_geom_angle
_geom_angle_site_symmetry_1
_geom_angle_site_symmetry_3
C43 Br1 Br2 95.1(4) . 1_565
C8 O11 C37 117.3(4) . .
C14 O3 C42 115.3(5) . .
C17 N9 C23 130.9(4) . .
C18 N11 C2 127.8(5) . .
C9 N10 C28 129.5(5) . .
C1 N1 C15 117.7(4) . .
C12 O9 C41 118.1(4) . .
C3 N2 C35 116.8(4) . .
N1 C1 C33 123.2(5) . .
N1 C1 C17 116.4(4) . .
C33 C1 C17 120.4(5) . .
C6 N3 C69 117.5(4) . .
C11 N4 C13 115.7(5) . .
C27 O100 C44 117.9(5) . .
C32 O101 C34 119.3(4) . .
N3 C69 C2 119.0(4) . .
N3 C69 C21 122.3(5) . .
C2 C69 C21 118.7(5) . .
C26 C2 N11 124.6(5) . .
C26 C2 C69 119.4(5) . .
N11 C2 C69 116.0(5) . .
N2 C3 C19 125.2(5) . .
N2 C3 C18 117.3(5) . .
C19 C3 C18 117.5(6) . .
C12 C4 C6 119.1(5) . .
N3 C6 C4 124.9(5) . .
N3 C6 C9 116.9(4) . .
C4 C6 C9 118.2(5) . .
C8 C7 C11 117.5(5) . .
O11 C8 C7 123.5(5) . .
O11 C8 C25 116.6(5) . .
C7 C8 C25 119.8(5) . .
O6 C9 N10 125.0(5) . .
O6 C9 C6 122.0(4) . .
N10 C9 C6 113.0(4) . .
C36 C10 C35 121.0(6) . .
C36 C10 C27 121.9(5) . .
C35 C10 C27 117.1(5) . .
N4 C11 C7 125.3(5) . .
N4 C11 C14 113.8(5) . .
C7 C11 C14 120.9(4) . .
O9 C12 C4 126.5(5) . .
O9 C12 C21 113.9(5) . .
C4 C12 C21 119.7(5) . .
N4 C13 C25 124.0(5) . .
N4 C13 C23 115.9(5) . .
C25 C13 C23 120.0(5) . .
O10 C14 O3 124.6(5) . .
O10 C14 C11 125.8(5) . .
O3 C14 C11 109.6(5) . .
N1 C15 C28 114.2(5) . .
N1 C15 C24 123.6(5) . .
C28 C15 C24 122.2(5) . .
C22 C16 C21 119.9(5) . .
O1 C17 N9 124.4(6) . .
O1 C17 C1 123.1(5) . .
N9 C17 C1 112.5(4) . .
O4 C18 N11 125.3(5) . .
O4 C18 C3 120.8(5) . .
N11 C18 C3 113.9(5) . .
C27 C19 C3 118.4(6) . .
C46 C20 C35 122.6(5) . .
C46 C20 N12 116.7(6) . .
C35 C20 N12 120.6(5) . .
C16 C21 C12 123.9(5) . .
C16 C21 C69 120.0(5) . .
C12 C21 C69 116.0(5) . .
C16 C22 C26 122.1(5) . .
N9 C23 C29 124.8(5) . .
N9 C23 C13 115.5(4) . .
C29 C23 C13 119.6(5) . .
C15 C24 C43 117.0(5) . .
C15 C24 C32 115.3(5) . .
C43 C24 C32 127.7(5) . .
C8 C25 C13 117.6(5) . .
C8 C25 C40 123.1(5) . .
C13 C25 C40 119.3(5) . .
C2 C26 C22 119.4(5) . .
O100 C27 C19 126.0(6) . .
O100 C27 C10 114.6(5) . .
C19 C27 C10 119.4(5) . .
N10 C28 C38 124.3(5) . .
N10 C28 C15 117.0(5) . .
C38 C28 C15 118.5(5) . .
C23 C29 C45 118.8(5) . .
O13 N12 O12 123.7(5) . .
O13 N12 C20 120.4(6) . .
O12 N12 C20 115.8(6) . .
C48 C31 C53 111.9(6) . .
C48 C31 C37 111.7(5) . .
C53 C31 C37 108.2(5) . .
C33 C32 O101 123.8(5) . .
C33 C32 C24 120.5(5) . .
O101 C32 C24 115.8(5) . .
C32 C33 C1 119.6(5) . .
O101 C34 C49 107.7(5) . .
N2 C35 C10 123.0(6) . .
N2 C35 C20 120.7(5) . .
C10 C35 C20 116.2(5) . .
C51 C36 C10 120.2(6) . .
O11 C37 C31 107.9(4) . .
C39 C38 C28 119.9(5) . .
C43 C39 C38 122.5(6) . .
C45 C40 C25 118.3(5) . .
C45 C40 Br2 115.3(7) . .
C25 C40 Br2 119.6(7) . .
O9 C41 C50 106.9(5) . .
C39 C43 C24 119.8(6) . .
C39 C43 Br1 114.8(5) . .
C24 C43 Br1 125.4(4) . .
O100 C44 C47 108.8(5) . .
C40 C45 C29 123.7(5) . .
C20 C46 C51 118.7(7) . .
C56 C47 C44 110.8(6) . .
C56 C47 C54 111.5(6) . .
C44 C47 C54 108.5(6) . .
C34 C49 C59 111.0(6) . .
C34 C49 C55 108.7(6) . .
C59 C49 C55 109.8(6) . .
C52 C50 C41 109.8(7) . .
C52 C50 C57 113.3(7) . .
C41 C50 C57 107.9(6) . .
C36 C51 C46 121.2(6) . .
C603 C201 C501 136.6(17) . .
C602 C601 C602 47(2) . 2_655
C602 C601 C600 174.7(11) . 2_655
C602 C601 C600 130.4(10) 2_655 2_655
C602 C601 C600 130.4(10) . .
C602 C601 C600 174.7(11) 2_655 .
C600 C601 C600 52.7(14) 2_655 .
C600 C501 C201 120.1(14) . .
C600 C600 C501 169.9(11) 2_655 .
C600 C600 C601 63.7(7) 2_655 .
C501 C600 C601 107.9(11) . .
C600 C600 C800 66.5(6) 2_655 .
C501 C600 C800 121.7(13) . .
C601 C600 C800 130.2(12) . .
C602 C602 C601 66.5(11) 2_655 .
C602 C602 C603 166.9(14) 2_655 .
C601 C602 C603 125.3(17) . .
C201 C603 C602 99.7(16) . .
C600 C800 C600 47.0(12) . 2_655
C40 Br2 Br1 112.9(9) . 1_545

loop_
_geom_bond_atom_site_label_1
_geom_bond_atom_site_label_2
_geom_bond_distance
_geom_bond_site_symmetry_2
Br1 C43 1.892(6) .
Br1 Br2 2.609(19) 1_565
O1 C17 1.212(6) .
O11 C8 1.357(6) .
O11 C37 1.445(6) .
O3 C14 1.339(6) .
O3 C42 1.456(6) .
O4 C18 1.218(7) .
N9 C17 1.369(7) .
N9 C23 1.379(6) .
O6 C9 1.227(6) .
N11 C18 1.365(6) .
N11 C2 1.396(6) .
N10 C9 1.342(6) .
N10 C28 1.375(7) .
N1 C1 1.325(6) .
N1 C15 1.377(7) .
O9 C12 1.338(6) .
O9 C41 1.446(7) .
N2 C3 1.324(7) .
N2 C35 1.376(7) .
C1 C33 1.415(7) .
C1 C17 1.495(8) .
O10 C14 1.158(6) .
N3 C6 1.313(6) .
N3 C69 1.365(7) .
N4 C11 1.324(6) .
N4 C13 1.358(6) .
O100 C27 1.341(6) .
O100 C44 1.435(7) .
O101 C32 1.348(6) .
O101 C34 1.436(7) .
C69 C2 1.410(7) .
C69 C21 1.439(6) .
C2 C26 1.390(7) .
C3 C19 1.401(7) .
C3 C18 1.501(8) .
C4 C12 1.352(8) .
C4 C6 1.391(6) .
O13 N12 1.226(7) .
C6 C9 1.528(7) .
C7 C8 1.373(7) .
C7 C11 1.408(7) .
C8 C25 1.395(7) .
C10 C36 1.394(8) .
C10 C35 1.411(7) .
C10 C27 1.437(9) .
C11 C14 1.515(7) .
C12 C21 1.438(7) .
O12 N12 1.242(7) .
C13 C25 1.403(8) .
C13 C23 1.435(7) .
C15 C28 1.410(7) .
C15 C24 1.415(7) .
C16 C22 1.360(8) .
C16 C21 1.374(8) .
C19 C27 1.372(8) .
C20 C46 1.362(8) .
C20 C35 1.431(8) .
C20 N12 1.465(7) .
C22 C26 1.404(7) .
C23 C29 1.401(7) .
C24 C43 1.428(8) .
C24 C32 1.453(7) .
C25 C40 1.461(7) .
C28 C38 1.395(8) .
C29 C45 1.408(8) .
C31 C48 1.491(9) .
C31 C53 1.530(8) .
C31 C37 1.530(8) .
C32 C33 1.340(8) .
C34 C49 1.484(8) .
C36 C51 1.363(9) .
C38 C39 1.380(8) .
C39 C43 1.378(8) .
C40 C45 1.354(8) .
C40 Br2 1.899(16) .
C41 C50 1.516(8) .
C44 C47 1.499(8) .
C46 C51 1.402(9) .
C47 C56 1.491(11) .
C47 C54 1.548(10) .
C49 C59 1.531(11) .
C49 C55 1.542(9) .
C50 C52 1.526(12) .
C50 C57 1.519(10) .
C201 C603 1.332(13) .
C201 C501 1.348(12) .
C601 C602 1.329(16) .
C601 C602 1.329(16) 2_655
C601 C600 1.313(16) 2_655
C601 C600 1.313(16) .
C501 C600 1.276(12) .
C600 C600 1.16(2) 2_655
C600 C800 1.460(16) .
C602 C602 1.06(4) 2_655
C602 C603 1.352(13) .
C800 C600 1.460(16) 2_655
Br2 Br1 2.609(19) 1_545

loop_
_geom_torsion_atom_site_label_1
_geom_torsion_atom_site_label_2
_geom_torsion_atom_site_label_3
_geom_torsion_atom_site_label_4
_geom_torsion
_geom_torsion_site_symmetry_1
_geom_torsion_site_symmetry_4
C15 N1 C1 C33 -2.5(8) . .
C15 N1 C1 C17 177.2(5) . .
C6 N3 C69 C2 179.0(5) . .
C6 N3 C69 C21 0.4(7) . .
C18 N11 C2 C26 -0.9(9) . .
C18 N11 C2 C69 -180.0(5) . .
N3 C69 C2 C26 172.6(5) . .
C21 C69 C2 C26 -8.8(8) . .
N3 C69 C2 N11 -8.2(7) . .
C21 C69 C2 N11 170.4(5) . .
C35 N2 C3 C19 3.4(8) . .
C35 N2 C3 C18 -177.3(5) . .
C69 N3 C6 C4 -6.0(8) . .
C69 N3 C6 C9 171.7(4) . .
C12 C4 C6 N3 5.9(9) . .
C12 C4 C6 C9 -171.8(5) . .
C37 O11 C8 C7 3.5(8) . .
C37 O11 C8 C25 -174.4(5) . .
C11 C7 C8 O11 -177.4(5) . .
C11 C7 C8 C25 0.5(8) . .
C28 N10 C9 O6 -5.9(10) . .
C28 N10 C9 C6 173.2(5) . .
N3 C6 C9 O6 177.8(5) . .
C4 C6 C9 O6 -4.4(8) . .
N3 C6 C9 N10 -1.3(7) . .
C4 C6 C9 N10 176.5(5) . .
C13 N4 C11 C7 -0.1(8) . .
C13 N4 C11 C14 178.7(5) . .
C8 C7 C11 N4 0.3(8) . .
C8 C7 C11 C14 -178.5(5) . .
C41 O9 C12 C4 10.0(9) . .
C41 O9 C12 C21 -170.7(5) . .
C6 C4 C12 O9 179.2(5) . .
C6 C4 C12 C21 0.0(8) . .
C11 N4 C13 C25 -0.8(8) . .
C11 N4 C13 C23 176.2(5) . .
C42 O3 C14 O10 1.4(9) . .
C42 O3 C14 C11 -178.7(5) . .
N4 C11 C14 O10 -11.1(8) . .
C7 C11 C14 O10 167.8(6) . .
N4 C11 C14 O3 169.1(4) . .
C7 C11 C14 O3 -12.0(7) . .
C1 N1 C15 C28 178.3(5) . .
C1 N1 C15 C24 -0.4(8) . .
C23 N9 C17 O1 -5.6(10) . .
C23 N9 C17 C1 175.5(5) . .
N1 C1 C17 O1 164.9(6) . .
C33 C1 C17 O1 -15.4(9) . .
N1 C1 C17 N9 -16.3(7) . .
C33 C1 C17 N9 163.5(5) . .
C2 N11 C18 O4 -4.7(9) . .
C2 N11 C18 C3 171.9(5) . .
N2 C3 C18 O4 169.9(5) . .
C19 C3 C18 O4 -10.7(8) . .
N2 C3 C18 N11 -6.8(7) . .
C19 C3 C18 N11 172.5(5) . .
N2 C3 C19 C27 0.5(9) . .
C18 C3 C19 C27 -178.8(5) . .
C22 C16 C21 C12 179.0(5) . .
C22 C16 C21 C69 -2.1(8) . .
O9 C12 C21 C16 -5.2(8) . .
C4 C12 C21 C16 174.1(6) . .
O9 C12 C21 C69 175.9(5) . .
C4 C12 C21 C69 -4.8(8) . .
N3 C69 C21 C16 -174.2(5) . .
C2 C69 C21 C16 7.2(8) . .
N3 C69 C21 C12 4.7(8) . .
C2 C69 C21 C12 -173.8(5) . .
C21 C16 C22 C26 -1.5(9) . .
C17 N9 C23 C29 -5.4(9) . .
C17 N9 C23 C13 177.1(5) . .
N4 C13 C23 N9 -4.1(7) . .
C25 C13 C23 N9 173.1(5) . .
N4 C13 C23 C29 178.3(5) . .
C25 C13 C23 C29 -4.6(8) . .
N1 C15 C24 C43 -177.0(6) . .
C28 C15 C24 C43 4.5(9) . .
N1 C15 C24 C32 2.1(8) . .
C28 C15 C24 C32 -176.4(5) . .
O11 C8 C25 C13 176.7(5) . .
C7 C8 C25 C13 -1.3(8) . .
O11 C8 C25 C40 -3.4(8) . .
C7 C8 C25 C40 178.6(6) . .
N4 C13 C25 C8 1.5(8) . .
C23 C13 C25 C8 -175.4(5) . .
N4 C13 C25 C40 -178.4(5) . .
C23 C13 C25 C40 4.7(8) . .
N11 C2 C26 C22 -173.7(5) . .
C69 C2 C26 C22 5.4(8) . .
C16 C22 C26 C2 -0.2(9) . .
C44 O100 C27 C19 8.4(9) . .
C44 O100 C27 C10 -169.1(5) . .
C3 C19 C27 O100 179.5(5) . .
C3 C19 C27 C10 -3.2(8) . .
C36 C10 C27 O100 -0.2(8) . .
C35 C10 C27 O100 179.6(5) . .
C36 C10 C27 C19 -177.9(6) . .
C35 C10 C27 C19 2.0(8) . .
C9 N10 C28 C38 -13.0(10) . .
C9 N10 C28 C15 171.1(6) . .
N1 C15 C28 N10 -6.0(7) . .
C24 C15 C28 N10 172.7(5) . .
N1 C15 C28 C38 177.9(5) . .
C24 C15 C28 C38 -3.4(9) . .
N9 C23 C29 C45 -176.3(5) . .
C13 C23 C29 C45 1.2(8) . .
C46 C20 N12 O13 142.3(6) . .
C35 C20 N12 O13 -34.9(8) . .
C46 C20 N12 O12 -35.0(8) . .
C35 C20 N12 O12 147.7(6) . .
C34 O101 C32 C33 3.0(9) . .
C34 O101 C32 C24 -176.7(5) . .
C15 C24 C32 C33 -1.0(9) . .
C43 C24 C32 C33 178.0(6) . .
C15 C24 C32 O101 178.8(5) . .
C43 C24 C32 O101 -2.2(9) . .
O101 C32 C33 C1 178.6(5) . .
C24 C32 C33 C1 -1.6(9) . .
N1 C1 C33 C32 3.6(9) . .
C17 C1 C33 C32 -176.1(5) . .
C32 O101 C34 C49 179.4(5) . .
C3 N2 C35 C10 -4.5(8) . .
C3 N2 C35 C20 176.6(5) . .
C36 C10 C35 N2 -178.2(6) . .
C27 C10 C35 N2 2.0(8) . .
C36 C10 C35 C20 0.8(8) . .
C27 C10 C35 C20 -179.1(5) . .
C46 C20 C35 N2 177.2(6) . .
N12 C20 C35 N2 -5.8(8) . .
C46 C20 C35 C10 -1.8(9) . .
N12 C20 C35 C10 175.2(5) . .
C35 C10 C36 C51 0.2(10) . .
C27 C10 C36 C51 -180.0(6) . .
C8 O11 C37 C31 174.5(5) . .
C48 C31 C37 O11 -67.3(7) . .
C53 C31 C37 O11 169.1(5) . .
N10 C28 C38 C39 -175.8(6) . .
C15 C28 C38 C39 0.0(9) . .
C28 C38 C39 C43 2.3(11) . .
C8 C25 C40 C45 178.7(6) . .
C13 C25 C40 C45 -1.4(9) . .
C8 C25 C40 Br2 -31.6(10) . .
C13 C25 C40 Br2 148.3(8) . .
C12 O9 C41 C50 170.7(6) . .
C38 C39 C43 C24 -1.1(11) . .
C38 C39 C43 Br1 179.5(5) . .
C15 C24 C43 C39 -2.2(9) . .
C32 C24 C43 C39 178.8(6) . .
C15 C24 C43 Br1 177.2(5) . .
C32 C24 C43 Br1 -1.8(10) . .
Br2 Br1 C43 C39 19.4(7) 1_565 .
Br2 Br1 C43 C24 -160.0(7) 1_565 .
C27 O100 C44 C47 175.7(5) . .
C25 C40 C45 C29 -2.1(10) . .
Br2 C40 C45 C29 -153.1(8) . .
C23 C29 C45 C40 2.3(9) . .
C35 C20 C46 C51 1.8(10) . .
N12 C20 C46 C51 -175.3(6) . .
O100 C44 C47 C56 67.9(8) . .
O100 C44 C47 C54 -169.3(6) . .
O101 C34 C49 C59 -62.3(8) . .
O101 C34 C49 C55 176.8(6) . .
O9 C41 C50 C52 66.8(8) . .
O9 C41 C50 C57 -169.3(7) . .
C10 C36 C51 C46 -0.2(11) . .
C20 C46 C51 C36 -0.8(11) . .
C603 C201 C501 C600 1.1(17) . .
C201 C501 C600 C600 -32(9) . 2_655
C201 C501 C600 C601 -0.9(11) . .
C201 C501 C600 C800 -175.6(8) . .
C602 C601 C600 C600 174.5(11) . 2_655
C602 C601 C600 C600 -127(15) 2_655 2_655
C602 C601 C600 C501 0.3(15) . .
C602 C601 C600 C501 59(15) 2_655 .
C600 C601 C600 C501 -174.1(16) 2_655 .
C602 C601 C600 C800 174.5(11) . .
C602 C601 C600 C800 -127(15) 2_655 .
C600 C601 C600 C800 0.000(4) 2_655 .
C600 C601 C602 C602 -63(15) 2_655 2_655
C600 C601 C602 C602 173.9(13) . 2_655
C602 C601 C602 C603 -173(3) 2_655 .
C600 C601 C602 C603 124(15) 2_655 .
C600 C601 C602 C603 0(2) . .
C501 C201 C603 C602 0(2) . .
C602 C602 C603 C201 -153(11) 2_655 .
C601 C602 C603 C201 0(2) . .
C501 C600 C800 C600 173.4(18) . 2_655
C601 C600 C800 C600 0.000(4) . 2_655
C45 C40 Br2 Br1 -29.4(11) . 1_545
C25 C40 Br2 Br1 180.0(6) . 1_545
